data_4036153
loop_
_publ_author_name
'Debnath, Sudarshan'
'Mondal, Shovan'

_publ_section_title
;
 One-pot Sonogashira coupling-cyclization toward regioselective synthesis
 of benzosultams.
;
_journal_issue 8
_journal_name_full 'The Journal of organic chemistry'
_journal_page_first 3940
_journal_page_last 3948
_journal_paper_doi 10.1021/acs.joc.5b00274
_journal_volume 80
_journal_year 2015
_chemical_formula_sum 'C18 H17 N O3 S'
_chemical_formula_weight 327.40
_space_group_crystal_system orthorhombic
_space_group_IT_number 61
_space_group_name_Hall '-P 2ac 2ab'
_space_group_name_H-M_alt 'P b c a'
_atom_sites_solution_hydrogens geom
_audit_creation_method SHELXL-2014/6
_cell_angle_alpha 90
_cell_angle_beta 90
_cell_angle_gamma 90
_cell_formula_units_Z 8
_cell_length_a 12.5448(6)
_cell_length_b 11.8243(5)
_cell_length_c 21.3466(10)
_cell_measurement_temperature 296(2)
_cell_volume 3166.4(3)
_computing_structure_refinement 'SHELXL-2014/6 (Sheldrick, 2014)'
_diffrn_ambient_temperature 296(2)
_diffrn_measured_fraction_theta_full 0.999
_diffrn_measured_fraction_theta_max 0.998
_diffrn_radiation_type MoK\a
_diffrn_radiation_wavelength 0.71073
_diffrn_reflns_av_R_equivalents 0.0329
_diffrn_reflns_av_unetI/netI 0.0121
_diffrn_reflns_Laue_measured_fraction_full 0.999
_diffrn_reflns_Laue_measured_fraction_max 0.998
_diffrn_reflns_limit_h_max 16
_diffrn_reflns_limit_h_min -16
_diffrn_reflns_limit_k_max 15
_diffrn_reflns_limit_k_min -15
_diffrn_reflns_limit_l_max 28
_diffrn_reflns_limit_l_min -28
_diffrn_reflns_number 97935
_diffrn_reflns_point_group_measured_fraction_full 0.999
_diffrn_reflns_point_group_measured_fraction_max 0.998
_diffrn_reflns_theta_full 25.242
_diffrn_reflns_theta_max 28.365
_diffrn_reflns_theta_min 1.908
_exptl_absorpt_coefficient_mu 0.772
_exptl_crystal_density_diffrn 1.614
_exptl_crystal_F_000 1558
_refine_diff_density_max 0.374
_refine_diff_density_min -0.453
_refine_diff_density_rms 0.081
_refine_ls_extinction_method none
_refine_ls_goodness_of_fit_ref 1.550
_refine_ls_hydrogen_treatment constr
_refine_ls_matrix_type full
_refine_ls_number_parameters 209
_refine_ls_number_reflns 3950
_refine_ls_number_restraints 0
_refine_ls_restrained_S_all 1.550
_refine_ls_R_factor_all 0.0567
_refine_ls_R_factor_gt 0.0467
_refine_ls_shift/su_max 0.001
_refine_ls_shift/su_mean 0.000
_refine_ls_structure_factor_coef Fsqd
_refine_ls_weighting_details 'w=1/[\s^2^(Fo^2^)+(0.1000P)^2^] where P=(Fo^2^+2Fc^2^)/3'
_refine_ls_weighting_scheme calc
_refine_ls_wR_factor_gt 0.1635
_refine_ls_wR_factor_ref 0.1829
_reflns_Friedel_coverage 0.000
_reflns_number_gt 3382
_reflns_number_total 3950
_reflns_threshold_expression 'I > 2\s(I)'
_cod_data_source_file jo5b00274_si_004.cif
_cod_data_source_block vbchem004_a
_cod_depositor_comments
;

2020-08-18
Z value and formula fixed to values more according to usual
chemical conventions.                 miguel
;
_cod_original_formula_sum 'C H N O S'
_cod_original_formula_weight 75.09
_cod_original_formula_units_Z 41
_cod_database_code 4036153
_shelx_space_group_comment
;
The symmetry employed for this shelxl refinement is uniquely defined
by the following loop, which should always be used as a source of
symmetry information in preference to the above space-group names.
They are only intended as comments.
;
_shelxl_version_number 2014/6

loop_
_space_group_symop_operation_xyz
'x, y, z'
'-x+1/2, -y, z+1/2'
'-x, y+1/2, -z+1/2'
'x+1/2, -y+1/2, -z'
'-x, -y, -z'
'x-1/2, y, -z-1/2'
'x, -y-1/2, z-1/2'
'-x-1/2, y-1/2, z'

loop_
_atom_site_label
_atom_site_type_symbol
_atom_site_fract_x
_atom_site_fract_y
_atom_site_fract_z
_atom_site_U_iso_or_equiv
_atom_site_adp_type
_atom_site_occupancy
_atom_site_site_symmetry_order
_atom_site_calc_flag
_atom_site_refinement_flags_posn
_atom_site_refinement_flags_adp
S001 S 0.39661(3) 0.73971(3) 0.36501(2) 0.02950(18) Uani 1 1 d . .
O002 O 0.37223(10) 0.80012(11) 0.30871(6) 0.0419(3) Uani 1 1 d . .
O003 O 0.46825(10) 0.79010(11) 0.40868(6) 0.0434(3) Uani 1 1 d . .
O1 O 0.82453(10) 0.61399(14) 0.39048(7) 0.0526(4) Uani 1 1 d . .
N005 N 0.44533(10) 0.61537(11) 0.34344(6) 0.0301(3) Uani 1 1 d . .
C006 C 0.27729(12) 0.70329(13) 0.40143(7) 0.0289(3) Uani 1 1 d . .
C007 C 0.53711(12) 0.56946(13) 0.37580(7) 0.0285(3) Uani 1 1 d . .
C008 C 0.37357(12) 0.54002(14) 0.31345(7) 0.0319(3) Uani 1 1 d . .
C009 C 0.22140(13) 0.61247(14) 0.37534(8) 0.0324(4) Uani 1 1 d . .
C00A C 0.63557(13) 0.61666(14) 0.36458(7) 0.0301(3) Uani 1 1 d . .
H00A H 0.6431 0.6762 0.3364 0.036 Uiso 1 1 calc R U
C00B C 0.72366(13) 0.57335(15) 0.39629(8) 0.0357(4) Uani 1 1 d . .
C00C C 0.26851(13) 0.54331(15) 0.32655(8) 0.0370(4) Uani 1 1 d . .
H00C H 0.2232 0.4983 0.3027 0.044 Uiso 1 1 calc R U
C00D C 0.42498(14) 0.46021(15) 0.26933(8) 0.0371(4) Uani 1 1 d . .
H00D H 0.4991 0.4783 0.2589 0.045 Uiso 1 1 calc R U
C00E C 0.23796(14) 0.76656(15) 0.45118(8) 0.0371(4) Uani 1 1 d . .
H00E H 0.2776 0.8256 0.4681 0.045 Uiso 1 1 calc R U
C00F C 0.08093(15) 0.65196(18) 0.44937(8) 0.0431(4) Uani 1 1 d . .
H00F H 0.0138 0.6352 0.4653 0.052 Uiso 1 1 calc R U
C00G C 0.52357(16) 0.47959(16) 0.41595(8) 0.0410(4) Uani 1 1 d . .
H00G H 0.4564 0.4486 0.4225 0.049 Uiso 1 1 calc R U
C00H C 0.12085(14) 0.58817(16) 0.40045(9) 0.0415(4) Uani 1 1 d . .
H00H H 0.0808 0.5289 0.3842 0.050 Uiso 1 1 calc R U
C00I C 0.13839(15) 0.73980(16) 0.47501(8) 0.0418(4) Uani 1 1 d . .
H00I H 0.1104 0.7811 0.5083 0.050 Uiso 1 1 calc R U
C00J C 0.71176(17) 0.48327(17) 0.43718(9) 0.0459(5) Uani 1 1 d . .
H00J H 0.7706 0.4545 0.4584 0.055 Uiso 1 1 calc R U
C00K C 0.39971(17) 0.33611(16) 0.27058(9) 0.0485(5) Uani 1 1 d . .
H00B H 0.4577 0.2835 0.2632 0.058 Uiso 1 1 calc R U
H00K H 0.3465 0.3102 0.3003 0.058 Uiso 1 1 calc R U
C00L C 0.61177(17) 0.43635(19) 0.44634(9) 0.0507(5) Uani 1 1 d . .
H00L H 0.6040 0.3750 0.4732 0.061 Uiso 1 1 calc R U
C00M C 0.36346(18) 0.40554(18) 0.21771(9) 0.0494(5) Uani 1 1 d . .
H00M H 0.2879 0.4221 0.2148 0.059 Uiso 1 1 calc R U
H1 H 0.3990 0.3954 0.1778 0.059 Uiso 1 1 calc R U
C00N C 0.84220(17) 0.6995(2) 0.34474(12) 0.0607(6) Uani 1 1 d . .
H00N H 0.8193 0.6728 0.3045 0.091 Uiso 1 1 calc R U
H00O H 0.9168 0.7175 0.3431 0.091 Uiso 1 1 calc R U
H00P H 0.8025 0.7660 0.3557 0.091 Uiso 1 1 calc R U

loop_
_atom_site_aniso_label
_atom_site_aniso_U_11
_atom_site_aniso_U_22
_atom_site_aniso_U_33
_atom_site_aniso_U_23
_atom_site_aniso_U_13
_atom_site_aniso_U_12
S001 0.0241(3) 0.0268(3) 0.0376(3) -0.00134(14) -0.00113(14) 0.00081(13)
O002 0.0388(7) 0.0407(7) 0.0462(7) 0.0127(5) 0.0041(5) 0.0052(5)
O003 0.0343(7) 0.0383(7) 0.0575(8) -0.0155(6) -0.0077(6) 0.0006(5)
O1 0.0273(7) 0.0664(9) 0.0642(8) 0.0081(7) -0.0124(6) 0.0006(6)
N005 0.0238(7) 0.0286(6) 0.0378(7) -0.0047(5) -0.0035(5) 0.0017(5)
C006 0.0246(8) 0.0318(8) 0.0303(7) 0.0009(6) 0.0001(6) 0.0031(6)
C007 0.0268(8) 0.0307(7) 0.0281(7) -0.0020(6) -0.0011(5) 0.0053(6)
C008 0.0294(8) 0.0334(8) 0.0330(8) -0.0069(6) -0.0015(6) -0.0023(6)
C009 0.0266(8) 0.0356(8) 0.0351(7) -0.0029(6) 0.0005(6) 0.0011(6)
C00A 0.0278(8) 0.0313(8) 0.0313(7) 0.0022(6) -0.0033(6) 0.0023(6)
C00B 0.0283(9) 0.0407(9) 0.0382(8) -0.0030(7) -0.0052(6) 0.0051(7)
C00C 0.0279(8) 0.0425(9) 0.0407(9) -0.0122(7) 0.0020(6) -0.0056(7)
C00D 0.0316(8) 0.0413(9) 0.0385(9) -0.0098(7) 0.0051(7) -0.0013(7)
C00E 0.0370(9) 0.0397(9) 0.0347(8) -0.0043(7) -0.0019(7) 0.0084(7)
C00F 0.0311(9) 0.0520(10) 0.0461(10) 0.0045(8) 0.0108(7) 0.0066(8)
C00G 0.0406(10) 0.0418(9) 0.0407(9) 0.0078(7) 0.0025(7) -0.0020(7)
C00H 0.0280(9) 0.0426(10) 0.0538(10) -0.0031(8) 0.0047(7) -0.0032(7)
C00I 0.0381(10) 0.0517(11) 0.0355(9) -0.0009(7) 0.0066(7) 0.0120(8)
C00J 0.0473(11) 0.0459(10) 0.0444(10) 0.0078(8) -0.0139(8) 0.0134(8)
C00K 0.0540(12) 0.0370(10) 0.0546(11) -0.0031(8) 0.0169(9) 0.0100(8)
C00L 0.0603(13) 0.0459(11) 0.0460(11) 0.0183(8) -0.0027(9) 0.0055(9)
C00M 0.0533(12) 0.0495(11) 0.0455(10) -0.0189(8) -0.0057(9) 0.0106(9)
C00N 0.0359(10) 0.0686(14) 0.0778(14) 0.0118(12) -0.0061(10) -0.0132(10)

loop_
_atom_type_symbol
_atom_type_description
_atom_type_scat_dispersion_real
_atom_type_scat_dispersion_imag
_atom_type_scat_source
C C 0.0033 0.0016 'International Tables Vol C Tables 4.2.6.8 and 6.1.1.4'
H H 0.0000 0.0000 'International Tables Vol C Tables 4.2.6.8 and 6.1.1.4'
N N 0.0061 0.0033 'International Tables Vol C Tables 4.2.6.8 and 6.1.1.4'
O O 0.0106 0.0060 'International Tables Vol C Tables 4.2.6.8 and 6.1.1.4'
S S 0.1246 0.1234 'International Tables Vol C Tables 4.2.6.8 and 6.1.1.4'

loop_
_geom_angle_atom_site_label_1
_geom_angle_atom_site_label_2
_geom_angle_atom_site_label_3
_geom_angle
O003 S001 O002 118.38(8)
O003 S001 N005 108.66(7)
O002 S001 N005 106.76(7)
O003 S001 C006 110.70(8)
O002 S001 C006 108.35(7)
N005 S001 C006 102.81(7)
C00B O1 C00N 117.31(14)
C008 N005 C007 118.96(13)
C008 N005 S001 116.63(10)
C007 N005 S001 119.55(10)
C00E C006 C009 122.67(15)
C00E C006 S001 120.90(13)
C009 C006 S001 116.32(12)
C00G C007 C00A 122.17(15)
C00G C007 N005 119.24(15)
C00A C007 N005 118.59(13)
C00C C008 N005 120.57(14)
C00C C008 C00D 125.18(15)
N005 C008 C00D 114.24(13)
C006 C009 C00H 117.19(15)
C006 C009 C00C 120.98(14)
C00H C009 C00C 121.76(15)
C007 C00A C00B 118.56(15)
C007 C00A H00A 120.7
C00B C00A H00A 120.7
O1 C00B C00J 115.45(15)
O1 C00B C00A 124.34(16)
C00J C00B C00A 120.21(17)
C008 C00C C009 124.32(15)
C008 C00C H00C 117.8
C009 C00C H00C 117.8
C008 C00D C00M 121.35(15)
C008 C00D C00K 121.29(15)
C00M C00D C00K 58.71(13)
C008 C00D H00D 114.7
C00M C00D H00D 114.7
C00K C00D H00D 114.7
C00I C00E C006 118.54(16)
C00I C00E H00E 120.7
C006 C00E H00E 120.7
C00I C00F C00H 121.47(17)
C00I C00F H00F 119.3
C00H C00F H00F 119.3
C007 C00G C00L 118.67(17)
C007 C00G H00G 120.7
C00L C00G H00G 120.7
C00F C00H C009 120.24(17)
C00F C00H H00H 119.9
C009 C00H H00H 119.9
C00F C00I C00E 119.87(16)
C00F C00I H00I 120.1
C00E C00I H00I 120.1
C00B C00J C00L 119.63(16)
C00B C00J H00J 120.2
C00L C00J H00J 120.2
C00M C00K C00D 60.34(12)
C00M C00K H00B 117.7
C00D C00K H00B 117.7
C00M C00K H00K 117.7
C00D C00K H00K 117.7
H00B C00K H00K 114.9
C00G C00L C00J 120.73(17)
C00G C00L H00L 119.6
C00J C00L H00L 119.6
C00K C00M C00D 60.95(12)
C00K C00M H00M 117.7
C00D C00M H00M 117.7
C00K C00M H1 117.7
C00D C00M H1 117.7
H00M C00M H1 114.8
O1 C00N H00N 109.5
O1 C00N H00O 109.5
H00N C00N H00O 109.5
O1 C00N H00P 109.5
H00N C00N H00P 109.5
H00O C00N H00P 109.5

loop_
_geom_bond_atom_site_label_1
_geom_bond_atom_site_label_2
_geom_bond_distance
S001 O003 1.4255(12)
S001 O002 1.4311(13)
S001 N005 1.6574(13)
S001 C006 1.7407(16)
O1 C00B 1.359(2)
O1 C00N 1.423(3)
N005 C008 1.4192(19)
N005 C007 1.4482(19)
C006 C00E 1.390(2)
C006 C009 1.398(2)
C007 C00G 1.376(2)
C007 C00A 1.376(2)
C008 C00C 1.348(2)
C008 C00D 1.481(2)
C009 C00H 1.400(2)
C009 C00C 1.450(2)
C00A C00B 1.393(2)
C00A H00A 0.9300
C00B C00J 1.385(3)
C00C H00C 0.9300
C00D C00M 1.493(2)
C00D C00K 1.502(2)
C00D H00D 0.9800
C00E C00I 1.385(3)
C00E H00E 0.9300
C00F C00I 1.378(3)
C00F C00H 1.382(3)
C00F H00F 0.9300
C00G C00L 1.381(3)
C00G H00G 0.9300
C00H H00H 0.9300
C00I H00I 0.9300
C00J C00L 1.385(3)
C00J H00J 0.9300
C00K C00M 1.468(3)
C00K H00B 0.9700
C00K H00K 0.9700
C00L H00L 0.9300
C00M H00M 0.9700
C00M H1 0.9700
C00N H00N 0.9600
C00N H00O 0.9600
C00N H00P 0.9600
